data_2004664
loop_
_publ_author_name
'Sakai, K.'
'Tanaka, Y.'
'Tsubomura, T.'

_publ_section_title
;[<i>N</i>,<i>N</i>'-Bis(2-aminoethyl-\k<i>N</i>)-<i>N</i>,<i>N</i>'-bis(2-ammonioethyl)ethylenediamine-\k^2^<i>N</i>,<i>N</i>']platinum(II)
 Bis(tetrachloroplatinate) Trihydrate
;
_journal_issue 3
_journal_name_full 'Acta Crystallographica Section C'
_journal_page_first 541
_journal_page_last 543
_journal_paper_doi 10.1107/S0108270195011413
_journal_volume 52
_journal_year 1996
_chemical_formula_iupac '[Pt (C10 H30 N6)][Pt Cl4]2, 3H2 O1'
_chemical_formula_moiety 'C10 H30 N6 Pt 4+, (Cl4 Pt 2-)2, 3(H2 O)'
_chemical_formula_structural '(Pt (C10 H30 N6)) (Pt Cl4)2 3(H2 O)'
_chemical_formula_sum 'C10 H36 Cl8 N6 O3 Pt3'
_chemical_formula_weight 1157.33
_chemical_name_systematic
;
N,N'-bis(2-aminoethyl)-N,N'-bis(2-ammonioethyl)ethylenediamineplatinum(II)
bis(tetrachloroplatinate) trihydrate
;
_space_group_IT_number 14
_symmetry_cell_setting monoclinic
_symmetry_space_group_name_Hall '-P 2ybc'
_symmetry_space_group_name_H-M 'P 1 21/c 1'
_cell_angle_alpha 90
_cell_angle_beta 97.030(10)
_cell_angle_gamma 90
_cell_formula_units_Z 4
_cell_length_a 12.141(2)
_cell_length_b 12.0100(10)
_cell_length_c 19.248(2)
_cell_measurement_reflns_used 25
_cell_measurement_temperature 296.0
_cell_measurement_theta_max 23.18
_cell_measurement_theta_min 20.13
_cell_volume 2785.5(6)
_computing_cell_refinement 'MSC/AFC Diffractometer Control Software'
_computing_data_collection
;
MSC/AFC Diffractometer Control Software
(Molecular Structure Corporation, 1988)
;
_computing_data_reduction 'TEXSAN PRECESS (Molecular Structure Corporation, 1993)'
_computing_publication_material 'TEXSAN FINISH'
_computing_structure_refinement 'TEXSAN LS'
_computing_structure_solution 'SAPI90 (Fan, 1990)'
_diffrn_ambient_temperature 296.0
_diffrn_measurement_device 'Rigaku AFC5S'
_diffrn_measurement_method \q/2\q
_diffrn_radiation_monochromator graphite
_diffrn_radiation_source 'X-ray tube'
_diffrn_radiation_type MoK\a
_diffrn_radiation_wavelength 0.71069
_diffrn_reflns_av_R_equivalents 0.1338
_diffrn_reflns_av_sigmaI/netI 0.2381
_diffrn_reflns_limit_h_max 14
_diffrn_reflns_limit_h_min 0
_diffrn_reflns_limit_k_max 14
_diffrn_reflns_limit_k_min 0
_diffrn_reflns_limit_l_max 22
_diffrn_reflns_limit_l_min -22
_diffrn_reflns_number 5437
_diffrn_reflns_theta_max 25
_diffrn_reflns_theta_min 1.69
_diffrn_standards_decay_% 0.29
_diffrn_standards_interval_count 150
_diffrn_standards_number 3
_exptl_absorpt_coefficient_mu 15.821
_exptl_absorpt_correction_T_max 1.000
_exptl_absorpt_correction_T_min 0.348
_exptl_absorpt_correction_type 'empirical via \y scan'
_exptl_absorpt_process_details psi-scan
_exptl_crystal_colour reddish-brown
_exptl_crystal_density_diffrn 2.760
_exptl_crystal_description plate
_exptl_crystal_F_000 2128
_exptl_crystal_size_max 0.43
_exptl_crystal_size_mid 0.15
_exptl_crystal_size_min 0.05
_refine_diff_density_max 2.23
_refine_diff_density_min -2.79
_refine_ls_extinction_method none
_refine_ls_goodness_of_fit_obs 1.51
_refine_ls_hydrogen_treatment noref
_refine_ls_matrix_type full
_refine_ls_number_constraints 0
_refine_ls_number_parameters 192
_refine_ls_number_reflns 1826
_refine_ls_number_restraints 0
_refine_ls_R_factor_obs 0.0669
_refine_ls_shift/esd_max 0.5670
_refine_ls_structure_factor_coef F
_refine_ls_weighting_scheme 'sigma, w = 1/\s^2^(F); \s(F) from counting statistics'
_refine_ls_wR_factor_obs 0.0443
_reflns_number_observed 1826
_reflns_number_total 5179
_reflns_observed_criterion I>3.0\s(I)
_cod_data_source_file ta1044.cif
_cod_data_source_block ta1044
_cod_original_sg_symbol_H-M 'P 21/c'
_cod_original_formula_sum 'C10 Cl8 H36 N6 O3 Pt3'
_cod_database_code 2004664

loop_
_symmetry_equiv_pos_as_xyz
'   +x,   +y,   +z'
'   -x,1/2+y,1/2-z'
'   -x,   -y,   -z'
'   +x,1/2-y,1/2+z'

loop_
_atom_site_aniso_label
_atom_site_aniso_U_11
_atom_site_aniso_U_22
_atom_site_aniso_U_33
_atom_site_aniso_U_12
_atom_site_aniso_U_13
_atom_site_aniso_U_23
Pt(1) 0.0240(10) 0.0330(10) 0.0274(9) 0.0030(10) 0.0013(8) -0.0010(10)
Pt(2) 0.0280(10) 0.055(2) 0.0410(10) -0.0090(10) -0.0020(10) 0.0060(10)
Pt(3) 0.0310(10) 0.0410(10) 0.0330(10) 0.0000(10) -0.0016(9) 0.0030(10)
Cl(1) 0.080(10) 0.060(10) 0.070(10) 0.017(9) -0.007(9) 0.016(9)
Cl(2) 0.070(10) 0.100(10) 0.049(7) -0.020(10) -0.013(7) 0.027(9)
Cl(3) 0.050(10) 0.067(9) 0.069(10) -0.009(9) 0.025(8) 0.003(9)
Cl(4) 0.048(9) 0.080(10) 0.050(7) -0.001(9) 0.009(6) -0.004(9)
Cl(5) 0.032(9) 0.047(8) 0.090(10) -0.011(8) 0.006(8) -0.004(8)
Cl(6) 0.049(8) 0.060(9) 0.035(6) -0.001(8) 0.004(5) 0.011(7)
Cl(7) 0.050(10) 0.066(10) 0.043(8) -0.011(9) 0.008(7) -0.007(7)
Cl(8) 0.031(7) 0.048(8) 0.099(9) 0.004(8) 0.019(7) 0.006(9)
O(1) 0.08(3) 0.15(4) 0.14(3) -0.05(3) 0.07(3) -0.09(3)
O(2) 0.05(2) 0.09(3) 0.25(5) 0.02(3) 0.06(3) 0.05(4)
O(3) 0.11(4) 0.12(4) 0.17(4) -0.03(4) 0.01(3) 0.01(4)

loop_
_atom_site_label
_atom_site_fract_x
_atom_site_fract_y
_atom_site_fract_z
_atom_site_U_iso_or_equiv
_atom_site_thermal_displace_type
_atom_site_calc_flag
_atom_site_calc_attached_atom
Pt(1) .23650(10) .2180(2) .20524(8) .0283(5) Uani d .
Pt(2) -.0398(2) .1975(2) .14660(10) .0419(7) Uani d .
Pt(3) .4133(2) .2284(2) .39196(9) .0356(6) Uani d .
Cl(1) -.0590(10) .3890(10) .1444(8) .069(6) Uani d .
Cl(2) -.0150(10) .1890(10) .0293(6) .074(5) Uani d .
Cl(3) -.0310(10) .0070(10) .1491(8) .062(5) Uani d .
Cl(4) -.0638(9) .2030(10) .2639(5) .059(4) Uani d .
Cl(5) .4230(10) .4170(10) .3992(8) .055(5) Uani d .
Cl(6) .2371(9) .2350(10) .4247(5) .048(4) Uani d .
Cl(7) .4050(10) .0370(10) .3927(7) .052(5) Uani d .
Cl(8) .5823(9) .2240(10) .3490(6) .058(4) Uani d .
O(1) -.022(3) .118(3) .432(2) .12(2) Uani d .
O(2) .675(3) .225(3) .178(2) .13(2) Uani d .
O(3) .668(3) .268(4) .035(2) .13(2) Uani d .
N(1) .306(3) .337(2) .1500(10) .014(8) Uiso d .
N(2) .330(3) .110(3) .153(2) .050(10) Uiso d .
N(3) .180(3) .345(3) .260(2) .040(10) Uiso d .
N(4) .195(3) .080(3) .259(2) .026(9) Uiso d .
N(5) .199(4) .523(3) -.004(2) .060(10) Uiso d .
N(6) .229(4) -.030(4) -.021(3) .100(10) Uiso d .
C(1) .404(4) .293(5) .119(2) .070(10) Uiso d .
C(2) .427(4) .173(4) .145(3) .070(10) Uiso d .
C(3) .334(5) .422(4) .202(3) .050(10) Uiso d .
C(4) .247(5) .456(4) .238(3) .050(10) Uiso d .
C(5) .344(4) .009(4) .202(2) .040(10) Uiso d .
C(6) .244(5) -.021(4) .232(2) .050(10) Uiso d .
C(7) .231(4) .391(3) .093(2) .020(10) Uiso d .
C(8) .283(5) .489(4) .059(2) .050(10) Uiso d .
C(9) .252(5) .067(4) .084(3) .060(10) Uiso d .
C(10) .302(8) -.020(6) .049(4) .14(2) Uiso d .
H(1) .3897 .2941 .0698 .0883 Uiso calc C(1)
H(2) .4666 .3384 .1341 .0883 Uiso calc C(1)
H(3) .4722 .1752 .1888 .1058 Uiso calc C(2)
H(4) .4659 .1354 .1118 .1058 Uiso calc C(2)
H(5) .3912 .3944 .2353 .0468 Uiso calc C(3)
H(6) .3596 .4856 .1793 .0468 Uiso calc C(3)
H(7) .1981 .5032 .2088 .0450 Uiso calc C(4)
H(8) .2758 .4960 .2789 .0450 Uiso calc C(4)
H(9) .3650 -0.0527 .1755 .0560 Uiso calc C(5)
H(10) .4007 .0248 .2387 .0560 Uiso calc C(5)
H(11) .2625 -0.0720 .2697 .0529 Uiso calc C(6)
H(12) .1922 -0.0553 .1975 .0529 Uiso calc C(6)
H(13) .2090 .3367 .0585 .0308 Uiso calc C(7)
H(14) .1678 .4170 .1129 .0308 Uiso calc C(7)
H(15) .3510 .4667 .0431 .0510 Uiso calc C(8)
H(16) .2962 .5486 .0909 .0510 Uiso calc C(8)
H(17) .1839 .0413 .0968 .0901 Uiso calc C(9)
H(18) .2385 .1281 .0521 .0901 Uiso calc C(9)
H(19) .3016 -0.0876 .0744 .1303 Uiso calc C(10)
H(20) .3760 -0.0018 .0419 .1303 Uiso calc C(10)
H(21) .2250 .5793 -0.0249 .0798 Uiso calc N(5)
H(22) .1872 .4675 -0.0324 .0798 Uiso calc N(5)
H(23) .1367 .5422 .0114 .1303 Uiso calc N(5)
H(24) .1087 .3538 .2486 .0482 Uiso calc N(3)
H(25) .1937 .3330 .3046 .0482 Uiso calc N(3)
H(26) .2187 .0876 .3028 .0359 Uiso calc N(4)
H(27) .1228 .0727 .2534 .0798 Uiso calc N(4)
H(28) .2245 .0346 -0.0418 .0857 Uiso calc N(6)
H(29) .2579 -0.0781 -0.0474 .0857 Uiso calc N(6)
H(30) .1630 -0.0519 -0.0141 .1708 Uiso calc N(6)

loop_
_atom_type_symbol
_atom_type_scat_dispersion_real
_atom_type_scat_dispersion_imag
_atom_type_scat_source
Pt -1.703 8.390 'International Tables Vol IV Table 2.2A'
Cl 0.148 0.159 'International Tables Vol IV Table 2.2A'
O 0.011 0.006 'International Tables Vol IV Table 2.2A'
N 0.006 0.003 'International Tables Vol IV Table 2.2A'
C 0.003 0.002 'International Tables Vol IV Table 2.2A'
H 0.000 0.000 'International Tables Vol IV Table 2.2A'

loop_
_geom_angle_atom_site_label_1
_geom_angle_atom_site_label_2
_geom_angle_atom_site_label_3
_geom_angle
_geom_angle_publ_flag
N(1) Pt(1) N(2) 83.0(10) yes
N(1) Pt(1) N(3) 86.0(10) yes
N(1) Pt(1) N(4) 168.0(10) yes
N(2) Pt(1) N(3) 165.0(10) yes
N(2) Pt(1) N(4) 85.0(10) yes
N(3) Pt(1) N(4) 103.0(10) yes
Cl(1) Pt(2) Cl(2) 92.9(6) yes
Cl(1) Pt(2) Cl(3) 176.7(5) yes
Cl(1) Pt(2) Cl(4) 88.1(5) yes
Cl(2) Pt(2) Cl(3) 88.0(5) yes
Cl(2) Pt(2) Cl(4) 179.0(5) yes
Cl(3) Pt(2) Cl(4) 91.0(5) yes
Cl(5) Pt(3) Cl(6) 89.5(5) yes
Cl(5) Pt(3) Cl(7) 176.2(4) yes
Cl(5) Pt(3) Cl(8) 90.2(5) yes
Cl(6) Pt(3) Cl(7) 89.7(5) yes
Cl(6) Pt(3) Cl(8) 174.8(4) yes
Cl(7) Pt(3) Cl(8) 90.9(5) yes
Pt(1) N(1) C(1) 111(2) no
Pt(1) N(1) C(3) 101(2) no
Pt(1) N(1) C(7) 115(2) no
C(1) N(1) C(3) 113(3) no
C(1) N(1) C(7) 108(2) no
C(3) N(1) C(7) 105(3) no
Pt(1) N(2) C(2) 103(2) no
Pt(1) N(2) C(5) 103(2) no
Pt(1) N(2) C(9) 107(2) no
C(2) N(2) C(5) 117(4) no
C(2) N(2) C(9) 118(3) no
C(5) N(2) C(9) 105(3) no
Pt(1) N(3) C(4) 105(2) no
Pt(1) N(4) C(6) 111(2) no
N(1) C(1) C(2) 109(3) no
N(2) C(2) C(1) 114(4) no
N(1) C(3) C(4) 115(4) no
N(3) C(4) C(3) 108(3) no
N(2) C(5) C(6) 114(4) no
N(4) C(6) C(5) 109(3) no
N(1) C(7) C(8) 114(3) no
N(5) C(8) C(7) 106(4) no
N(2) C(9) C(10) 112(5) no
N(6) C(10) C(9) 103(6) no

loop_
_geom_bond_atom_site_label_1
_geom_bond_atom_site_label_2
_geom_bond_distance
_geom_bond_publ_flag
Pt(1) N(1) 2.03(3) yes
Pt(1) N(2) 2.06(4) yes
Pt(1) N(3) 2.02(3) yes
Pt(1) N(4) 2.05(3) yes
Pt(2) Cl(1) 2.320(10) yes
Pt(2) Cl(2) 2.320(10) yes
Pt(2) Cl(3) 2.300(10) yes
Pt(2) Cl(4) 2.310(10) yes
Pt(3) Cl(5) 2.270(10) yes
Pt(3) Cl(6) 2.300(10) yes
Pt(3) Cl(7) 2.300(10) yes
Pt(3) Cl(8) 2.310(10) yes
N(1) C(1) 1.48(5) no
N(1) C(3) 1.45(5) no
N(1) C(7) 1.47(5) no
N(2) C(2) 1.42(6) no
N(2) C(5) 1.53(5) no
N(2) C(9) 1.63(6) no
N(3) C(4) 1.65(6) no
N(4) C(6) 1.47(5) no
N(5) C(8) 1.54(6) no
N(6) C(10) 1.52(9) no
C(1) C(2) 1.54(6) no
C(3) C(4) 1.39(6) no
C(5) C(6) 1.46(6) no
C(7) C(8) 1.52(5) no
C(9) C(10) 1.42(8) no

loop_
_geom_contact_atom_site_label_1
_geom_contact_atom_site_label_2
_geom_contact_distance
_geom_contact_site_symmetry_2
_geom_contact_publ_flag
Cl(1) N(3) 3.47(4) . yes
Cl(4) N(3) 3.43(4) . yes
Cl(6) N(3) 3.43(4) . yes
Cl(1) N(5) 3.19(5) 3_565 yes
Cl(2) N(6) 3.22(5) 3_555 yes
Cl(3) N(3) 3.29(4) 2_545 yes
Cl(6) N(5) 3.45(4) 4_555 yes
Cl(3) N(4) 3.36(4) . yes
Cl(4) N(4) 3.48(4) . yes
Cl(7) N(4) 3.44(4) . yes
Cl(1) N(4) 3.49(3) 2_555 yes
Cl(3) N(6) 3.24(6) 3_555 yes
Cl(5) N(6) 3.26(5) 4_555 yes
Cl(7) N(5) 3.47(4) 4_555 yes
Cl(1) O(1) 3.32(4) 2_555 no
Cl(2) O(1) 2.97(4) 4_554 no
Cl(4) O(1) 3.38(4) . no
Cl(4) O(2) 3.40(4) 1_455 no
Cl(6) O(1) 3.47(4) . no
O(1) N(5) 2.91(5) 2_545 no
O(1) N(5) 3.28(6) 4_555 no
O(2) O(3) 2.79(5) . no
O(3) N(5) 3.09(6) 3_665 no
O(3) N(6) 3.14(7) 3_655 no
